data_7063876
loop_
_publ_author_name
'Das, Bhriguram'
'Giri, Pravat K.'
'Barman, Milan K.'
'Upadhyaya, Priyanka'
'Pakrashy, Sourav'
'Dolai, Malay'

_publ_section_title
;
 Quinoline-based bio-compatible fluorophore employing a dual sensor for
 Mg(ii) and Zn(ii): insights from single crystal structures and
 spectroscopic, DFT and cell imaging studies
;
_journal_issue 31
_journal_name_full 'New Journal of Chemistry'
_journal_page_first 13666
_journal_page_last 13677
_journal_paper_doi 10.1039/D5NJ01265A
_journal_volume 49
_journal_year 2025
_chemical_formula_moiety 'C32 H30 N10 O2 Zn, 2(Cl O4), C H4 O, O'
_chemical_formula_sum 'C33 H34 Cl2 N10 O12 Zn'
_chemical_formula_weight 898.99
_space_group_IT_number 14
_space_group_name_Hall '-P 2yn'
_space_group_name_H-M_alt 'P 1 21/n 1'
_symmetry_cell_setting monoclinic
_symmetry_space_group_name_H-M 'P 1 21/n 1'
_atom_sites_solution_hydrogens geom
_atom_sites_solution_primary direct
_atom_sites_solution_secondary difmap
_audit_creation_method SHELXL-97
_audit_update_record
;
2025-02-11 deposited with the CCDC.	2025-07-03 downloaded from the CCDC.
;
_cell_angle_alpha 90.00
_cell_angle_beta 97.351(4)
_cell_angle_gamma 90.00
_cell_formula_units_Z 4
_cell_length_a 12.1710(17)
_cell_length_b 17.084(2)
_cell_length_c 19.615(3)
_cell_measurement_reflns_used 250
_cell_measurement_temperature 296(2)
_cell_measurement_theta_max 27.18
_cell_measurement_theta_min 2.07
_cell_volume 4045.0(10)
_computing_cell_refinement 'Bruker SAINT'
_computing_data_collection 'Bruker APEX2'
_computing_data_reduction 'Bruker SAINT'
_computing_molecular_graphics 'Bruker SHELXTL'
_computing_publication_material 'Bruker SHELXTL'
_computing_structure_refinement 'SHELXL-2013 (Sheldrick 2013)'
_computing_structure_solution 'SHELXS-97 (Sheldrick 2008)'
_diffrn_ambient_temperature 296(2)
_diffrn_measured_fraction_theta_full 0.995
_diffrn_measured_fraction_theta_max 0.995
_diffrn_measurement_device_type 'Bruker APEX-II CCD'
_diffrn_measurement_method '\f and \w scans'
_diffrn_radiation_monochromator graphite
_diffrn_radiation_source 'fine-focus sealed tube'
_diffrn_radiation_type MoK\a
_diffrn_radiation_wavelength 0.71073
_diffrn_reflns_av_R_equivalents 0.0951
_diffrn_reflns_av_sigmaI/netI 0.0390
_diffrn_reflns_limit_h_max 15
_diffrn_reflns_limit_h_min -15
_diffrn_reflns_limit_k_max 21
_diffrn_reflns_limit_k_min -21
_diffrn_reflns_limit_l_max 25
_diffrn_reflns_limit_l_min -25
_diffrn_reflns_number 147205
_diffrn_reflns_theta_full 27.18
_diffrn_reflns_theta_max 27.18
_diffrn_reflns_theta_min 2.07
_exptl_absorpt_coefficient_mu 0.811
_exptl_absorpt_correction_T_max 0.922
_exptl_absorpt_correction_T_min 0.839
_exptl_absorpt_correction_type empirical
_exptl_absorpt_process_details SADABS
_exptl_crystal_colour yellow
_exptl_crystal_density_diffrn 1.476
_exptl_crystal_density_method 'not measured'
_exptl_crystal_description block
_exptl_crystal_F_000 1848.0
_exptl_crystal_size_max 0.25
_exptl_crystal_size_mid 0.18
_exptl_crystal_size_min 0.10
_refine_diff_density_max 1.044
_refine_diff_density_min -0.849
_refine_diff_density_rms 0.090
_refine_ls_extinction_method none
_refine_ls_goodness_of_fit_ref 1.587
_refine_ls_hydrogen_treatment mixed
_refine_ls_matrix_type full
_refine_ls_number_parameters 529
_refine_ls_number_reflns 8948
_refine_ls_number_restraints 0
_refine_ls_restrained_S_all 1.587
_refine_ls_R_factor_all 0.0976
_refine_ls_R_factor_gt 0.0731
_refine_ls_shift/su_max 0.002
_refine_ls_shift/su_mean 0.000
_refine_ls_structure_factor_coef Fsqd
_refine_ls_weighting_details 'calc w=1/[\s^2^(Fo^2^)+(0.1000P)^2^+0.0000P] where P=(Fo^2^+2Fc^2^)/3'
_refine_ls_weighting_scheme calc
_refine_ls_wR_factor_gt 0.2207
_refine_ls_wR_factor_ref 0.2315
_reflns_number_gt 6668
_reflns_number_total 8985
_reflns_threshold_expression >2sigma(I)
_cod_data_source_file d5nj01265a2.cif
_cod_data_source_block bhrigu-1
_cod_depositor_comments
;
The following automatic conversions were performed:

data item '_exptl_absorpt_correction_type' value 'Empirical' was
changed to 'empirical' in accordance with the
/home/data/users/saulius/crontab/automatic-downloads/rss-feeds/RSC/lib/dictionaries/cif_core.dic
dictionary named 'cif_core.dic' version 2.4.2 last updated on
2011-04-26.

Automatic conversion script
Id: cif_fix_values 8170 2020-07-09 18:12:32Z antanas 

 Adding full bibliography for 7063876--7063877.cif.
;
_cod_original_sg_symbol_H-M 'P 21/n'
_cod_database_code 7063876

loop_
_symmetry_equiv_pos_as_xyz
'x, y, z'
'-x+1/2, y+1/2, -z+1/2'
'-x, -y, -z'
'x-1/2, -y-1/2, z-1/2'

loop_
_atom_site_label
_atom_site_type_symbol
_atom_site_fract_x
_atom_site_fract_y
_atom_site_fract_z
_atom_site_U_iso_or_equiv
_atom_site_adp_type
_atom_site_occupancy
_atom_site_symmetry_multiplicity
_atom_site_calc_flag
_atom_site_refinement_flags
_atom_site_disorder_assembly
_atom_site_disorder_group
Zn1 Zn 0.48560(3) 0.69853(2) 0.13110(2) 0.03906(18) Uani 1 1 d . . .
O1 O 0.3265(2) 0.73618(18) 0.13941(15) 0.0538(7) Uani 1 1 d . . .
O1S O 0.4538(7) 0.1797(4) 0.1177(3) 0.147(2) Uani 1 1 d . . .
N9 N 0.1469(3) 0.7654(2) 0.1236(2) 0.0533(9) Uani 1 1 d . . .
N1 N 0.6167(3) 0.63011(18) 0.09739(17) 0.0429(7) Uani 1 1 d . . .
N2 N 0.4823(3) 0.6064(2) 0.00482(18) 0.0486(8) Uani 1 1 d . . .
H54 H 0.4622 0.5856 -0.0347 0.058 Uiso 1 1 calc R . .
N3 N 0.4068(2) 0.64350(17) 0.03902(16) 0.0389(7) Uani 1 1 d . . .
N4 N 0.5453(3) 0.78467(19) 0.20583(16) 0.0436(7) Uani 1 1 d . . .
O2 O 0.5227(3) 0.78493(16) 0.06101(15) 0.0510(7) Uani 1 1 d . . .
N6 N 0.5857(3) 0.89043(19) 0.01147(18) 0.0490(8) Uani 1 1 d . . .
N7 N 0.5384(3) 0.7591(2) 0.27161(18) 0.0561(9) Uani 1 1 d . . .
H7 H 0.5524 0.7903 0.3061 0.067 Uiso 1 1 calc R . .
N8 N 0.4798(3) 0.63962(18) 0.22583(17) 0.0434(7) Uani 1 1 d . . .
C1 C 0.7229(3) 0.6209(3) 0.1257(2) 0.0539(10) Uani 1 1 d . . .
C2 C 0.7537(4) 0.6500(4) 0.1982(3) 0.0858(18) Uani 1 1 d . . .
H1 H 0.7510 0.7061 0.1987 0.129 Uiso 1 1 calc R . .
H3 H 0.8273 0.6328 0.2151 0.129 Uiso 1 1 calc R . .
H53 H 0.7024 0.6295 0.2270 0.129 Uiso 1 1 calc R . .
C3 C 0.7987(4) 0.5867(3) 0.0884(3) 0.0647(12) Uani 1 1 d . . .
H4 H 0.8719 0.5802 0.1078 0.078 Uiso 1 1 calc R . .
C4 C 0.7653(3) 0.5626(3) 0.0229(3) 0.0558(11) Uani 1 1 d . . .
N11 N 0.6601(3) 0.5699(2) -0.0052(2) 0.0530(9) Uani 1 1 d . . .
H11 H 0.6380 0.5544 -0.0463 0.064 Uiso 1 1 calc R . .
C6 C 0.5908(3) 0.6025(2) 0.0341(2) 0.0422(8) Uani 1 1 d . . .
C7 C 0.3074(3) 0.6486(2) 0.0088(2) 0.0453(9) Uani 1 1 d . . .
H5 H 0.2911 0.6248 -0.0340 0.054 Uiso 1 1 calc R . .
C8 C 0.2188(3) 0.6890(2) 0.0370(2) 0.0421(9) Uani 1 1 d . . .
C9 C 0.2365(3) 0.7297(2) 0.1024(2) 0.0426(8) Uani 1 1 d . . .
C10 C 0.0416(3) 0.7665(3) 0.0862(3) 0.0548(10) Uani 1 1 d . . .
C11 C 0.0246(3) 0.7309(3) 0.0225(2) 0.0534(11) Uani 1 1 d . . .
C12 C -0.0819(4) 0.7343(3) -0.0160(3) 0.0717(14) Uani 1 1 d . . .
H9 H -0.0952 0.7110 -0.0591 0.086 Uiso 1 1 calc R . .
C13 C -0.1640(4) 0.7720(4) 0.0111(5) 0.101(2) Uani 1 1 d . . .
H8 H -0.2337 0.7752 -0.0144 0.121 Uiso 1 1 calc R . .
C14 C -0.1469(5) 0.8064(4) 0.0761(5) 0.101(2) Uani 1 1 d . . .
H52 H -0.2057 0.8306 0.0936 0.121 Uiso 1 1 calc R . .
C15 C -0.0447(5) 0.8050(3) 0.1142(4) 0.0787(16) Uani 1 1 d . . .
H6 H -0.0325 0.8286 0.1572 0.094 Uiso 1 1 calc R . .
C16 C 0.1166(3) 0.6909(2) -0.0009(2) 0.0480(9) Uani 1 1 d . . .
H10 H 0.1063 0.6655 -0.0432 0.058 Uiso 1 1 calc R . .
C17 C 0.8445(4) 0.5287(3) -0.0218(3) 0.0793(17) Uani 1 1 d . . .
H13 H 0.8140 0.4813 -0.0427 0.119 Uiso 1 1 calc R . .
H14 H 0.9137 0.5173 0.0057 0.119 Uiso 1 1 calc R . .
H12 H 0.8564 0.5656 -0.0570 0.119 Uiso 1 1 calc R . .
C18 C 0.5747(3) 0.8564(2) 0.1994(2) 0.0485(9) Uani 1 1 d . . .
H20 H 0.5868 0.8871 0.2388 0.058 Uiso 1 1 calc R . .
C19 C 0.5901(3) 0.8924(2) 0.1337(2) 0.0455(9) Uani 1 1 d . . .
C20 C 0.5642(3) 0.8519(2) 0.0691(2) 0.0429(9) Uani 1 1 d . . .
C21 C 0.6314(3) 0.9652(3) 0.0119(3) 0.0541(11) Uani 1 1 d . . .
C22 C 0.6528(4) 0.9999(3) -0.0497(3) 0.0687(13) Uani 1 1 d . . .
H19 H 0.6382 0.9728 -0.0910 0.082 Uiso 1 1 calc R . .
C23 C 0.6951(5) 1.0736(4) -0.0484(4) 0.0865(19) Uani 1 1 d . . .
H18 H 0.7062 1.0977 -0.0895 0.104 Uiso 1 1 calc R . .
C24 C 0.7215(6) 1.1129(4) 0.0117(4) 0.100(2) Uani 1 1 d . . .
H17 H 0.7533 1.1623 0.0113 0.120 Uiso 1 1 calc R . .
C25 C 0.7012(5) 1.0797(3) 0.0745(4) 0.0859(18) Uani 1 1 d . . .
H16 H 0.7183 1.1071 0.1154 0.103 Uiso 1 1 calc R . .
C26 C 0.6549(4) 1.0047(3) 0.0744(3) 0.0601(12) Uani 1 1 d . . .
C27 C 0.6336(4) 0.9651(3) 0.1353(3) 0.0573(11) Uani 1 1 d . . .
H15 H 0.6501 0.9902 0.1775 0.069 Uiso 1 1 calc R . .
C28 C 0.5088(3) 0.6826(2) 0.2811(2) 0.0461(9) Uani 1 1 d . . .
C29 C 0.4485(4) 0.5648(3) 0.2358(2) 0.0538(10) Uani 1 1 d . . .
C30 C 0.4513(5) 0.5381(3) 0.3023(3) 0.0690(13) Uani 1 1 d . . .
H25 H 0.4317 0.4866 0.3103 0.083 Uiso 1 1 calc R . .
C31 C 0.4824(4) 0.5867(3) 0.3562(2) 0.0672(13) Uani 1 1 d . . .
N10 N 0.5132(3) 0.6610(3) 0.3461(2) 0.0656(11) Uani 1 1 d . . .
H10A H 0.5342 0.6923 0.3796 0.079 Uiso 1 1 calc R . .
C33 C 0.4865(7) 0.5584(4) 0.4297(3) 0.105(2) Uani 1 1 d . . .
H23 H 0.4786 0.5025 0.4300 0.157 Uiso 1 1 calc R . .
H24 H 0.4272 0.5819 0.4504 0.157 Uiso 1 1 calc R . .
H22 H 0.5561 0.5728 0.4552 0.157 Uiso 1 1 calc R . .
C34 C 0.4111(5) 0.5173(3) 0.1746(3) 0.0737(14) Uani 1 1 d . . .
H27 H 0.3361 0.5309 0.1575 0.111 Uiso 1 1 calc R . .
H28 H 0.4149 0.4628 0.1867 0.111 Uiso 1 1 calc R . .
H26 H 0.4579 0.5272 0.1397 0.111 Uiso 1 1 calc R . .
O2S O 0.1959(6) 0.8540(4) 0.2440(3) 0.148(3) Uani 1 1 d . . .
H2S H 0.1327 0.8390 0.2307 0.222 Uiso 1 1 calc R . .
C1S C 0.2406(10) 0.8086(6) 0.2988(5) 0.157(4) Uani 1 1 d . . .
H1S1 H 0.3126 0.7905 0.2909 0.235 Uiso 1 1 calc R . .
H1S2 H 0.1933 0.7645 0.3034 0.235 Uiso 1 1 calc R . .
H1S3 H 0.2470 0.8392 0.3401 0.235 Uiso 1 1 calc R . .
Cl1 Cl 0.66309(16) 0.35872(13) 0.18187(9) 0.1049(6) Uani 1 1 d . . .
O2C O 0.6666(6) 0.3655(6) 0.2496(3) 0.182(3) Uani 1 1 d . . .
O1C O 0.5590(6) 0.3400(6) 0.1474(4) 0.212(4) Uani 1 1 d . . .
O4C O 0.7527(8) 0.3276(8) 0.1620(4) 0.304(8) Uani 1 1 d . . .
O3C O 0.6605(11) 0.4260(4) 0.1520(6) 0.258(6) Uani 1 1 d . . .
Cl2 Cl 0.0941(2) 0.5403(2) 0.22795(13) 0.1416(10) Uani 1 1 d . . .
O5C O 0.0025(6) 0.5577(6) 0.2549(5) 0.224(5) Uani 1 1 d . . .
O6C O 0.1098(10) 0.5709(6) 0.1675(5) 0.237(5) Uani 1 1 d . . .
O8C O 0.1556(8) 0.4887(7) 0.2664(5) 0.238(5) Uani 1 1 d . . .
O7C O 0.0389(11) 0.4724(8) 0.1836(6) 0.250(5) Uani 1 1 d . . .

loop_
_atom_site_aniso_label
_atom_site_aniso_U_11
_atom_site_aniso_U_22
_atom_site_aniso_U_33
_atom_site_aniso_U_23
_atom_site_aniso_U_13
_atom_site_aniso_U_12
Zn1 0.0382(3) 0.0437(3) 0.0354(3) 0.00127(17) 0.00491(18) 0.00062(17)
O1 0.0454(16) 0.0675(19) 0.0482(16) -0.0109(14) 0.0049(13) 0.0085(14)
O1S 0.207(7) 0.160(5) 0.082(4) -0.025(3) 0.047(4) -0.038(5)
N9 0.0385(19) 0.058(2) 0.065(2) 0.0040(17) 0.0130(16) 0.0095(15)
N1 0.0370(16) 0.0467(18) 0.0451(18) 0.0034(14) 0.0065(14) 0.0054(13)
N2 0.0382(17) 0.059(2) 0.0490(19) -0.0167(16) 0.0055(14) 0.0037(15)
N3 0.0337(16) 0.0427(16) 0.0408(17) -0.0021(13) 0.0071(13) 0.0004(12)
N4 0.0476(19) 0.0489(19) 0.0338(16) 0.0030(13) 0.0035(14) -0.0037(14)
O2 0.0639(19) 0.0430(15) 0.0466(16) 0.0059(12) 0.0088(14) -0.0070(13)
N6 0.0428(18) 0.0512(19) 0.054(2) 0.0174(16) 0.0117(15) 0.0020(15)
N7 0.074(2) 0.055(2) 0.0395(19) -0.0003(16) 0.0071(17) -0.0163(18)
N8 0.0443(18) 0.0454(18) 0.0411(18) 0.0050(14) 0.0076(14) 0.0008(14)
C1 0.040(2) 0.063(3) 0.057(3) 0.009(2) -0.0009(19) 0.0109(19)
C2 0.053(3) 0.135(5) 0.064(3) -0.016(3) -0.013(2) 0.026(3)
C3 0.038(2) 0.077(3) 0.078(3) 0.002(3) 0.004(2) 0.011(2)
C4 0.038(2) 0.050(2) 0.082(3) 0.000(2) 0.018(2) 0.0063(18)
N11 0.0435(19) 0.057(2) 0.060(2) -0.0140(17) 0.0140(16) 0.0006(16)
C6 0.0355(19) 0.0394(19) 0.053(2) 0.0015(17) 0.0096(17) 0.0015(15)
C7 0.043(2) 0.050(2) 0.044(2) -0.0023(17) 0.0066(17) -0.0017(17)
C8 0.0350(19) 0.044(2) 0.048(2) 0.0083(16) 0.0052(16) 0.0001(15)
C9 0.041(2) 0.0416(19) 0.047(2) 0.0044(17) 0.0121(17) 0.0043(16)
C10 0.041(2) 0.054(2) 0.070(3) 0.006(2) 0.009(2) 0.0065(18)
C11 0.036(2) 0.053(2) 0.071(3) 0.014(2) 0.006(2) 0.0037(18)
C12 0.047(3) 0.079(3) 0.087(4) 0.008(3) 0.000(2) 0.007(2)
C13 0.035(3) 0.096(4) 0.168(8) -0.001(5) -0.002(3) 0.014(3)
C14 0.042(3) 0.109(5) 0.155(7) -0.015(5) 0.022(4) 0.020(3)
C15 0.057(3) 0.086(4) 0.096(4) 0.001(3) 0.019(3) 0.024(3)
C16 0.040(2) 0.050(2) 0.054(2) 0.0032(18) 0.0045(18) -0.0013(17)
C17 0.053(3) 0.076(3) 0.115(5) -0.026(3) 0.034(3) 0.008(2)
C18 0.051(2) 0.048(2) 0.046(2) -0.0024(17) 0.0041(18) -0.0066(18)
C19 0.045(2) 0.044(2) 0.047(2) 0.0072(17) 0.0045(17) 0.0011(17)
C20 0.0355(19) 0.045(2) 0.048(2) 0.0078(17) 0.0057(16) 0.0051(16)
C21 0.040(2) 0.050(2) 0.072(3) 0.023(2) 0.009(2) 0.0059(18)
C22 0.064(3) 0.070(3) 0.074(3) 0.029(3) 0.017(2) 0.001(2)
C23 0.068(4) 0.076(4) 0.115(5) 0.045(4) 0.011(3) -0.006(3)
C24 0.095(5) 0.068(4) 0.132(6) 0.044(4) -0.007(4) -0.033(3)
C25 0.083(4) 0.056(3) 0.111(5) 0.024(3) -0.019(3) -0.021(3)
C26 0.052(2) 0.046(2) 0.080(3) 0.018(2) -0.004(2) -0.0040(19)
C27 0.051(2) 0.050(2) 0.068(3) 0.006(2) -0.002(2) -0.0048(19)
C28 0.045(2) 0.060(2) 0.0337(19) 0.0081(17) 0.0053(16) -0.0028(18)
C29 0.053(2) 0.055(2) 0.054(3) 0.013(2) 0.006(2) -0.0007(19)
C30 0.083(4) 0.060(3) 0.063(3) 0.022(2) 0.009(3) -0.009(2)
C31 0.075(3) 0.078(3) 0.047(3) 0.021(2) 0.003(2) -0.009(3)
N10 0.078(3) 0.080(3) 0.0384(19) 0.0049(19) 0.0051(18) -0.021(2)
C33 0.141(6) 0.125(5) 0.049(3) 0.031(3) 0.011(3) -0.033(5)
C34 0.106(4) 0.053(3) 0.064(3) 0.000(2) 0.018(3) -0.014(3)
O2S 0.187(6) 0.164(6) 0.084(4) -0.040(3) -0.015(4) 0.081(5)
C1S 0.162(10) 0.189(11) 0.112(8) -0.007(6) -0.005(7) 0.026(7)
Cl1 0.0947(12) 0.1469(17) 0.0681(10) 0.0201(10) -0.0080(8) 0.0089(11)
O2C 0.146(5) 0.333(11) 0.063(3) 0.034(5) 0.005(3) -0.011(6)
O1C 0.143(6) 0.291(10) 0.181(7) -0.077(7) -0.066(6) 0.061(7)
O4C 0.222(9) 0.562(19) 0.110(5) -0.084(8) -0.053(5) 0.280(11)
O3C 0.451(17) 0.091(5) 0.283(11) -0.007(6) 0.242(12) -0.019(7)
Cl2 0.1003(14) 0.228(3) 0.1045(16) 0.0539(18) 0.0444(12) 0.0572(17)
O5C 0.143(6) 0.349(12) 0.201(8) 0.096(8) 0.099(6) 0.111(7)
O6C 0.335(13) 0.238(9) 0.170(7) 0.069(6) 0.159(8) 0.024(8)
O8C 0.198(8) 0.304(11) 0.211(9) 0.092(8) 0.023(7) 0.143(8)
O7C 0.272(13) 0.313(14) 0.170(9) 0.080(9) 0.054(9) 0.035(11)

loop_
_atom_type_symbol
_atom_type_description
_atom_type_scat_dispersion_real
_atom_type_scat_dispersion_imag
_atom_type_scat_source
C C 0.0033 0.0016 'International Tables Vol C Tables 4.2.6.8 and 6.1.1.4'
H H 0.0000 0.0000 'International Tables Vol C Tables 4.2.6.8 and 6.1.1.4'
N N 0.0061 0.0033 'International Tables Vol C Tables 4.2.6.8 and 6.1.1.4'
O O 0.0106 0.0060 'International Tables Vol C Tables 4.2.6.8 and 6.1.1.4'
Zn Zn 0.2839 1.4301 'International Tables Vol C Tables 4.2.6.8 and 6.1.1.4'
Cl Cl 0.1484 0.1585 'International Tables Vol C Tables 4.2.6.8 and 6.1.1.4'

loop_
_geom_angle_atom_site_label_1
_geom_angle_atom_site_label_2
_geom_angle_atom_site_label_3
_geom_angle
_geom_angle_site_symmetry_1
_geom_angle_site_symmetry_3
_geom_angle_publ_flag
O1 Zn1 O2 96.60(12) . . ?
O1 Zn1 N8 86.69(12) . . ?
O2 Zn1 N8 159.75(12) . . ?
O1 Zn1 N4 88.37(12) . . ?
O2 Zn1 N4 83.26(12) . . ?
N8 Zn1 N4 76.85(12) . . ?
O1 Zn1 N1 158.99(12) . . ?
O2 Zn1 N1 87.16(12) . . ?
N8 Zn1 N1 96.92(12) . . ?
N4 Zn1 N1 112.62(13) . . ?
O1 Zn1 N3 83.13(11) . . ?
O2 Zn1 N3 82.41(11) . . ?
N8 Zn1 N3 117.84(12) . . ?
N4 Zn1 N3 162.36(12) . . ?
N1 Zn1 N3 76.88(12) . . ?
C9 O1 Zn1 133.9(3) . . ?
C9 N9 C10 124.4(4) . . ?
C6 N1 C1 116.4(3) . . ?
C6 N1 Zn1 112.6(2) . . ?
C1 N1 Zn1 130.3(3) . . ?
N3 N2 C6 119.4(3) . . ?
N3 N2 H54 120.3 . . ?
C6 N2 H54 120.3 . . ?
C7 N3 N2 117.4(3) . . ?
C7 N3 Zn1 130.8(3) . . ?
N2 N3 Zn1 111.1(2) . . ?
C18 N4 N7 116.4(3) . . ?
C18 N4 Zn1 131.5(3) . . ?
N7 N4 Zn1 111.7(2) . . ?
C20 O2 Zn1 132.4(3) . . ?
C20 N6 C21 123.8(4) . . ?
C28 N7 N4 118.5(3) . . ?
C28 N7 H7 120.7 . . ?
N4 N7 H7 120.7 . . ?
C28 N8 C29 117.2(3) . . ?
C28 N8 Zn1 114.8(3) . . ?
C29 N8 Zn1 128.0(3) . . ?
N1 C1 C3 120.1(4) . . ?
N1 C1 C2 117.3(4) . . ?
C3 C1 C2 122.6(4) . . ?
C1 C2 H1 109.5 . . ?
C1 C2 H3 109.5 . . ?
H1 C2 H3 109.5 . . ?
C1 C2 H53 109.5 . . ?
H1 C2 H53 109.5 . . ?
H3 C2 H53 109.5 . . ?
C4 C3 C1 119.4(4) . . ?
C4 C3 H4 120.3 . . ?
C1 C3 H4 120.3 . . ?
N11 C4 C3 121.1(4) . . ?
N11 C4 C17 116.8(5) . . ?
C3 C4 C17 122.2(4) . . ?
C4 N11 C6 116.4(4) . . ?
C4 N11 H11 121.8 . . ?
C6 N11 H11 121.8 . . ?
N1 C6 N11 126.6(4) . . ?
N1 C6 N2 118.3(3) . . ?
N11 C6 N2 115.1(4) . . ?
N3 C7 C8 124.1(4) . . ?
N3 C7 H5 117.9 . . ?
C8 C7 H5 117.9 . . ?
C16 C8 C7 118.3(4) . . ?
C16 C8 C9 119.5(4) . . ?
C7 C8 C9 122.2(3) . . ?
O1 C9 N9 117.7(4) . . ?
O1 C9 C8 125.6(3) . . ?
N9 C9 C8 116.8(4) . . ?
C11 C10 N9 119.4(4) . . ?
C11 C10 C15 121.8(5) . . ?
N9 C10 C15 118.8(5) . . ?
C10 C11 C12 119.0(4) . . ?
C10 C11 C16 117.8(4) . . ?
C12 C11 C16 123.2(5) . . ?
C13 C12 C11 118.8(6) . . ?
C13 C12 H9 120.6 . . ?
C11 C12 H9 120.6 . . ?
C12 C13 C14 121.9(6) . . ?
C12 C13 H8 119.0 . . ?
C14 C13 H8 119.0 . . ?
C15 C14 C13 120.7(5) . . ?
C15 C14 H52 119.6 . . ?
C13 C14 H52 119.6 . . ?
C14 C15 C10 117.8(6) . . ?
C14 C15 H6 121.1 . . ?
C10 C15 H6 121.1 . . ?
C8 C16 C11 122.1(4) . . ?
C8 C16 H10 119.0 . . ?
C11 C16 H10 119.0 . . ?
C4 C17 H13 109.5 . . ?
C4 C17 H14 109.5 . . ?
H13 C17 H14 109.5 . . ?
C4 C17 H12 109.5 . . ?
H13 C17 H12 109.5 . . ?
H14 C17 H12 109.5 . . ?
N4 C18 C19 123.7(4) . . ?
N4 C18 H20 118.1 . . ?
C19 C18 H20 118.1 . . ?
C27 C19 C20 120.2(4) . . ?
C27 C19 C18 117.5(4) . . ?
C20 C19 C18 122.3(3) . . ?
O2 C20 N6 117.0(4) . . ?
O2 C20 C19 126.0(3) . . ?
N6 C20 C19 117.0(3) . . ?
N6 C21 C26 119.0(4) . . ?
N6 C21 C22 120.0(5) . . ?
C26 C21 C22 120.9(4) . . ?
C23 C22 C21 119.2(6) . . ?
C23 C22 H19 120.4 . . ?
C21 C22 H19 120.4 . . ?
C24 C23 C22 121.3(6) . . ?
C24 C23 H18 119.3 . . ?
C22 C23 H18 119.3 . . ?
C23 C24 C25 120.9(5) . . ?
C23 C24 H17 119.6 . . ?
C25 C24 H17 119.6 . . ?
C26 C25 C24 118.9(6) . . ?
C26 C25 H16 120.5 . . ?
C24 C25 H16 120.5 . . ?
C21 C26 C25 118.7(5) . . ?
C21 C26 C27 118.0(4) . . ?
C25 C26 C27 123.3(5) . . ?
C19 C27 C26 122.0(5) . . ?
C19 C27 H15 119.0 . . ?
C26 C27 H15 119.0 . . ?
N8 C28 N10 127.6(4) . . ?
N8 C28 N7 117.7(3) . . ?
N10 C28 N7 114.7(4) . . ?
N8 C29 C30 118.5(4) . . ?
N8 C29 C34 117.8(4) . . ?
C30 C29 C34 123.8(4) . . ?
C31 C30 C29 120.2(4) . . ?
C31 C30 H25 119.9 . . ?
C29 C30 H25 119.9 . . ?
N10 C31 C30 121.2(4) . . ?
N10 C31 C33 117.7(5) . . ?
C30 C31 C33 121.1(5) . . ?
C28 N10 C31 115.3(4) . . ?
C28 N10 H10A 122.3 . . ?
C31 N10 H10A 122.3 . . ?
C31 C33 H23 109.5 . . ?
C31 C33 H24 109.5 . . ?
H23 C33 H24 109.5 . . ?
C31 C33 H22 109.5 . . ?
H23 C33 H22 109.5 . . ?
H24 C33 H22 109.5 . . ?
C29 C34 H27 109.5 . . ?
C29 C34 H28 109.5 . . ?
H27 C34 H28 109.5 . . ?
C29 C34 H26 109.5 . . ?
H27 C34 H26 109.5 . . ?
H28 C34 H26 109.5 . . ?
C1S O2S H2S 109.5 . . ?
O2S C1S H1S1 109.5 . . ?
O2S C1S H1S2 109.5 . . ?
H1S1 C1S H1S2 109.5 . . ?
O2S C1S H1S3 109.5 . . ?
H1S1 C1S H1S3 109.5 . . ?
H1S2 C1S H1S3 109.5 . . ?
O3C Cl1 O4C 101.5(8) . . ?
O3C Cl1 O2C 111.9(6) . . ?
O4C Cl1 O2C 114.2(5) . . ?
O3C Cl1 O1C 90.9(8) . . ?
O4C Cl1 O1C 119.9(6) . . ?
O2C Cl1 O1C 114.6(5) . . ?
O5C Cl2 O8C 111.3(6) . . ?
O5C Cl2 O6C 119.4(6) . . ?
O8C Cl2 O6C 129.1(6) . . ?
O5C Cl2 O7C 93.8(7) . . ?
O8C Cl2 O7C 89.6(7) . . ?
O6C Cl2 O7C 84.0(6) . . ?

loop_
_geom_bond_atom_site_label_1
_geom_bond_atom_site_label_2
_geom_bond_distance
_geom_bond_site_symmetry_2
_geom_bond_publ_flag
Zn1 O1 2.067(3) . ?
Zn1 O2 2.105(3) . ?
Zn1 N8 2.122(3) . ?
Zn1 N4 2.138(3) . ?
Zn1 N1 2.150(3) . ?
Zn1 N3 2.150(3) . ?
O1 C9 1.238(5) . ?
N9 C9 1.360(5) . ?
N9 C10 1.393(6) . ?
N1 C6 1.328(5) . ?
N1 C1 1.349(5) . ?
N2 N3 1.362(4) . ?
N2 C6 1.373(5) . ?
N2 H54 0.8600 . ?
N3 C7 1.280(5) . ?
N4 C18 1.288(5) . ?
N4 N7 1.375(4) . ?
O2 C20 1.253(5) . ?
N6 C20 1.362(5) . ?
N6 C21 1.392(5) . ?
N7 C28 1.375(5) . ?
N7 H7 0.8600 . ?
N8 C28 1.320(5) . ?
N8 C29 1.354(5) . ?
C1 C3 1.379(6) . ?
C1 C2 1.507(7) . ?
C2 H1 0.9600 . ?
C2 H3 0.9600 . ?
C2 H53 0.9600 . ?
C3 C4 1.361(7) . ?
C3 H4 0.9300 . ?
C4 N11 1.333(6) . ?
C4 C17 1.499(6) . ?
N11 C6 1.334(5) . ?
N11 H11 0.8600 . ?
C7 C8 1.449(5) . ?
C7 H5 0.9300 . ?
C8 C16 1.365(6) . ?
C8 C9 1.451(6) . ?
C10 C11 1.381(7) . ?
C10 C15 1.409(6) . ?
C11 C12 1.415(6) . ?
C11 C16 1.436(6) . ?
C12 C13 1.354(8) . ?
C12 H9 0.9300 . ?
C13 C14 1.394(10) . ?
C13 H8 0.9300 . ?
C14 C15 1.368(9) . ?
C14 H52 0.9300 . ?
C15 H6 0.9300 . ?
C16 H10 0.9300 . ?
C17 H13 0.9600 . ?
C17 H14 0.9600 . ?
C17 H12 0.9600 . ?
C18 C19 1.461(6) . ?
C18 H20 0.9300 . ?
C19 C27 1.349(6) . ?
C19 C20 1.443(6) . ?
C21 C26 1.395(7) . ?
C21 C22 1.400(6) . ?
C22 C23 1.360(8) . ?
C22 H19 0.9300 . ?
C23 C24 1.359(10) . ?
C23 H18 0.9300 . ?
C24 C25 1.406(9) . ?
C24 H17 0.9300 . ?
C25 C26 1.400(6) . ?
C25 H16 0.9300 . ?
C26 C27 1.426(7) . ?
C27 H15 0.9300 . ?
C28 N10 1.322(5) . ?
C29 C30 1.378(6) . ?
C29 C34 1.473(7) . ?
C30 C31 1.360(7) . ?
C30 H25 0.9300 . ?
C31 N10 1.345(6) . ?
C31 C33 1.516(7) . ?
N10 H10A 0.8600 . ?
C33 H23 0.9600 . ?
C33 H24 0.9600 . ?
C33 H22 0.9600 . ?
C34 H27 0.9600 . ?
C34 H28 0.9600 . ?
C34 H26 0.9600 . ?
O2S C1S 1.379(11) . ?
O2S H2S 0.8200 . ?
C1S H1S1 0.9600 . ?
C1S H1S2 0.9600 . ?
C1S H1S3 0.9600 . ?
Cl1 O3C 1.288(8) . ?
Cl1 O4C 1.316(7) . ?
Cl1 O2C 1.329(6) . ?
Cl1 O1C 1.395(7) . ?
Cl2 O5C 1.327(6) . ?
Cl2 O8C 1.328(7) . ?
Cl2 O6C 1.333(7) . ?
Cl2 O7C 1.550(14) . ?

loop_
_geom_hbond_atom_site_label_D
_geom_hbond_atom_site_label_H
_geom_hbond_atom_site_label_A
_geom_hbond_distance_DH
_geom_hbond_distance_HA
_geom_hbond_distance_DA
_geom_hbond_angle_DHA
_geom_hbond_site_symmetry_A
C34 H28 O2S 0.96 2.76 3.544(7) 139.9 2_545
C2 H1 N4 0.96 2.86 3.442(7) 120.0 .
C34 H26 N3 0.96 2.81 3.419(6) 121.8 .
C34 H26 N3 0.96 2.81 3.419(6) 121.8 .
C2 H1 N4 0.96 2.86 3.442(7) 120.0 .
C34 H26 N3 0.96 2.81 3.419(6) 121.8 .
C34 H28 O2S 0.96 2.76 3.544(7) 139.9 2_545

loop_
_geom_torsion_atom_site_label_1
_geom_torsion_atom_site_label_2
_geom_torsion_atom_site_label_3
_geom_torsion_atom_site_label_4
_geom_torsion
_geom_torsion_site_symmetry_1
_geom_torsion_site_symmetry_2
_geom_torsion_site_symmetry_3
_geom_torsion_site_symmetry_4
_geom_torsion_publ_flag
O2 Zn1 O1 C9 77.7(4) . . . . ?
N8 Zn1 O1 C9 -122.4(4) . . . . ?
N4 Zn1 O1 C9 160.7(4) . . . . ?
N1 Zn1 O1 C9 -21.6(6) . . . . ?
N3 Zn1 O1 C9 -3.8(4) . . . . ?
O1 Zn1 N1 C6 29.8(5) . . . . ?
O2 Zn1 N1 C6 -71.2(3) . . . . ?
N8 Zn1 N1 C6 128.7(3) . . . . ?
N4 Zn1 N1 C6 -152.7(2) . . . . ?
N3 Zn1 N1 C6 11.6(2) . . . . ?
O1 Zn1 N1 C1 -160.7(4) . . . . ?
O2 Zn1 N1 C1 98.2(4) . . . . ?
N8 Zn1 N1 C1 -61.9(4) . . . . ?
N4 Zn1 N1 C1 16.7(4) . . . . ?
N3 Zn1 N1 C1 -178.9(4) . . . . ?
C6 N2 N3 C7 177.3(3) . . . . ?
C6 N2 N3 Zn1 5.6(4) . . . . ?
O1 Zn1 N3 C7 7.2(3) . . . . ?
O2 Zn1 N3 C7 -90.4(3) . . . . ?
N8 Zn1 N3 C7 89.8(4) . . . . ?
N4 Zn1 N3 C7 -54.5(6) . . . . ?
N1 Zn1 N3 C7 -179.2(4) . . . . ?
O1 Zn1 N3 N2 177.5(3) . . . . ?
O2 Zn1 N3 N2 79.9(2) . . . . ?
N8 Zn1 N3 N2 -99.9(2) . . . . ?
N4 Zn1 N3 N2 115.8(4) . . . . ?
N1 Zn1 N3 N2 -9.0(2) . . . . ?
O1 Zn1 N4 C18 -90.4(4) . . . . ?
O2 Zn1 N4 C18 6.5(4) . . . . ?
N8 Zn1 N4 C18 -177.4(4) . . . . ?
N1 Zn1 N4 C18 90.5(4) . . . . ?
N3 Zn1 N4 C18 -29.4(7) . . . . ?
O1 Zn1 N4 N7 81.7(3) . . . . ?
O2 Zn1 N4 N7 178.5(3) . . . . ?
N8 Zn1 N4 N7 -5.3(3) . . . . ?
N1 Zn1 N4 N7 -97.4(3) . . . . ?
N3 Zn1 N4 N7 142.7(4) . . . . ?
O1 Zn1 O2 C20 89.6(4) . . . . ?
N8 Zn1 O2 C20 -8.8(6) . . . . ?
N4 Zn1 O2 C20 2.0(4) . . . . ?
N1 Zn1 O2 C20 -111.1(4) . . . . ?
N3 Zn1 O2 C20 171.7(4) . . . . ?
C18 N4 N7 C28 -179.2(4) . . . . ?
Zn1 N4 N7 C28 7.5(5) . . . . ?
O1 Zn1 N8 C28 -86.2(3) . . . . ?
O2 Zn1 N8 C28 13.9(5) . . . . ?
N4 Zn1 N8 C28 2.9(3) . . . . ?
N1 Zn1 N8 C28 114.6(3) . . . . ?
N3 Zn1 N8 C28 -166.7(3) . . . . ?
O1 Zn1 N8 C29 92.5(3) . . . . ?
O2 Zn1 N8 C29 -167.4(3) . . . . ?
N4 Zn1 N8 C29 -178.4(4) . . . . ?
N1 Zn1 N8 C29 -66.8(4) . . . . ?
N3 Zn1 N8 C29 12.0(4) . . . . ?
C6 N1 C1 C3 2.1(6) . . . . ?
Zn1 N1 C1 C3 -167.0(3) . . . . ?
C6 N1 C1 C2 -178.5(4) . . . . ?
Zn1 N1 C1 C2 12.4(6) . . . . ?
N1 C1 C3 C4 0.1(7) . . . . ?
C2 C1 C3 C4 -179.2(5) . . . . ?
C1 C3 C4 N11 -1.6(7) . . . . ?
C1 C3 C4 C17 176.9(5) . . . . ?
C3 C4 N11 C6 0.7(6) . . . . ?
C17 C4 N11 C6 -177.9(4) . . . . ?
C1 N1 C6 N11 -3.3(6) . . . . ?
Zn1 N1 C6 N11 167.7(3) . . . . ?
C1 N1 C6 N2 176.2(4) . . . . ?
Zn1 N1 C6 N2 -12.8(4) . . . . ?
C4 N11 C6 N1 1.9(6) . . . . ?
C4 N11 C6 N2 -177.6(4) . . . . ?
N3 N2 C6 N1 4.9(5) . . . . ?
N3 N2 C6 N11 -175.5(3) . . . . ?
N2 N3 C7 C8 -177.3(3) . . . . ?
Zn1 N3 C7 C8 -7.5(6) . . . . ?
N3 C7 C8 C16 179.2(4) . . . . ?
N3 C7 C8 C9 1.8(6) . . . . ?
Zn1 O1 C9 N9 -177.6(3) . . . . ?
Zn1 O1 C9 C8 0.6(6) . . . . ?
C10 N9 C9 O1 177.0(4) . . . . ?
C10 N9 C9 C8 -1.4(6) . . . . ?
C16 C8 C9 O1 -175.5(4) . . . . ?
C7 C8 C9 O1 1.9(6) . . . . ?
C16 C8 C9 N9 2.7(5) . . . . ?
C7 C8 C9 N9 -179.9(4) . . . . ?
C9 N9 C10 C11 -1.5(7) . . . . ?
C9 N9 C10 C15 179.5(4) . . . . ?
N9 C10 C11 C12 -178.2(4) . . . . ?
C15 C10 C11 C12 0.9(7) . . . . ?
N9 C10 C11 C16 2.9(6) . . . . ?
C15 C10 C11 C16 -178.0(4) . . . . ?
C10 C11 C12 C13 -0.3(8) . . . . ?
C16 C11 C12 C13 178.6(5) . . . . ?
C11 C12 C13 C14 -1.1(10) . . . . ?
C12 C13 C14 C15 1.8(11) . . . . ?
C13 C14 C15 C10 -1.2(10) . . . . ?
C11 C10 C15 C14 -0.2(8) . . . . ?
N9 C10 C15 C14 178.9(5) . . . . ?
C7 C8 C16 C11 -178.8(4) . . . . ?
C9 C8 C16 C11 -1.2(6) . . . . ?
C10 C11 C16 C8 -1.6(6) . . . . ?
C12 C11 C16 C8 179.5(4) . . . . ?
N7 N4 C18 C19 177.7(4) . . . . ?
Zn1 N4 C18 C19 -10.6(6) . . . . ?
N4 C18 C19 C27 -172.3(4) . . . . ?
N4 C18 C19 C20 5.4(6) . . . . ?
Zn1 O2 C20 N6 174.5(3) . . . . ?
Zn1 O2 C20 C19 -6.3(6) . . . . ?
C21 N6 C20 O2 179.8(3) . . . . ?
C21 N6 C20 C19 0.6(5) . . . . ?
C27 C19 C20 O2 -179.2(4) . . . . ?
C18 C19 C20 O2 3.1(6) . . . . ?
C27 C19 C20 N6 0.0(6) . . . . ?
C18 C19 C20 N6 -177.7(3) . . . . ?
C20 N6 C21 C26 -1.5(6) . . . . ?
C20 N6 C21 C22 178.8(4) . . . . ?
N6 C21 C22 C23 178.6(4) . . . . ?
C26 C21 C22 C23 -1.2(7) . . . . ?
C21 C22 C23 C24 2.9(9) . . . . ?
C22 C23 C24 C25 -2.8(10) . . . . ?
C23 C24 C25 C26 1.0(10) . . . . ?
N6 C21 C26 C25 179.7(4) . . . . ?
C22 C21 C26 C25 -0.5(7) . . . . ?
N6 C21 C26 C27 1.7(6) . . . . ?
C22 C21 C26 C27 -178.5(4) . . . . ?
C24 C25 C26 C21 0.6(8) . . . . ?
C24 C25 C26 C27 178.5(5) . . . . ?
C20 C19 C27 C26 0.4(7) . . . . ?
C18 C19 C27 C26 178.2(4) . . . . ?
C21 C26 C27 C19 -1.3(7) . . . . ?
C25 C26 C27 C19 -179.2(5) . . . . ?
C29 N8 C28 N10 1.5(7) . . . . ?
Zn1 N8 C28 N10 -179.7(4) . . . . ?
C29 N8 C28 N7 -178.7(4) . . . . ?
Zn1 N8 C28 N7 0.2(5) . . . . ?
N4 N7 C28 N8 -5.3(6) . . . . ?
N4 N7 C28 N10 174.6(4) . . . . ?
C28 N8 C29 C30 -1.5(6) . . . . ?
Zn1 N8 C29 C30 179.9(3) . . . . ?
C28 N8 C29 C34 177.2(4) . . . . ?
Zn1 N8 C29 C34 -1.5(6) . . . . ?
N8 C29 C30 C31 1.4(7) . . . . ?
C34 C29 C30 C31 -177.1(5) . . . . ?
C29 C30 C31 N10 -1.3(8) . . . . ?
C29 C30 C31 C33 -179.7(5) . . . . ?
N8 C28 N10 C31 -1.3(7) . . . . ?
N7 C28 N10 C31 178.9(4) . . . . ?
C30 C31 N10 C28 1.1(8) . . . . ?
C33 C31 N10 C28 179.6(5) . . . . ?
